data_7152400
loop_
_publ_author_name
'Borkin, Dmitry A.'
'Puscau, Mirela'
'Carlson, Alena'
'Solan, Agnes'
'Wheeler, Kraig A.'
'T\"or\"ok, B\'ela'
'Dembinski, Roman'

_publ_section_title
;
 Synthesis of diversely 1,3,5-trisubstituted pyrazoles via 5-exo-dig
 cyclization.
;
_journal_issue 23
_journal_name_full 'Organic &amp; biomolecular chemistry'
_journal_page_first 4505
_journal_page_last 4508
_journal_paper_doi 10.1039/c2ob25580d
_journal_volume 10
_journal_year 2012
_chemical_formula_moiety 'C23 H19 F N2'
_chemical_formula_sum 'C23 H19 F N2'
_chemical_formula_weight 342.40
_chemical_name_systematic
;
1-(2-fluorophenyl)-5-(4-methylbenzyl)-3-phenyl-1H-pyrazole
;
_space_group_IT_number 19
_symmetry_cell_setting orthorhombic
_symmetry_space_group_name_Hall 'P 2ac 2ab'
_symmetry_space_group_name_H-M 'P 21 21 21'
_atom_sites_solution_hydrogens geom
_atom_sites_solution_primary direct
_atom_sites_solution_secondary difmap
_audit_creation_method SHELXL-97
_cell_angle_alpha 90.00
_cell_angle_beta 90.00
_cell_angle_gamma 90.00
_cell_formula_units_Z 4
_cell_length_a 5.3015(2)
_cell_length_b 12.8502(5)
_cell_length_c 25.7032(9)
_cell_measurement_reflns_used 2795
_cell_measurement_temperature 100(2)
_cell_measurement_theta_max 71.030
_cell_measurement_theta_min 3.671
_cell_volume 1751.04(11)
_computing_cell_refinement APEX2
_computing_data_collection 'APEX2 (Bruker, 2010)'
_computing_data_reduction
;
SAINT (Bruker, 2008) and XPREP (Bruker, 2008)
;
_computing_molecular_graphics 'XSEED (Barbour, 2001)'
_computing_publication_material 'XSEED (Barbour, 2001)'
_computing_structure_refinement 'SHELXL-97 (Sheldrick, 2008)'
_computing_structure_solution 'SHELXS-97 (Sheldrick, 2008)'
_diffrn_ambient_temperature 100(2)
_diffrn_measured_fraction_theta_full 0.982
_diffrn_measured_fraction_theta_max 0.983
_diffrn_measurement_device_type 'Bruker APEXII CCD'
_diffrn_measurement_method 'phi and omega scans'
_diffrn_radiation_monochromator graphite
_diffrn_radiation_source 'fine-focus sealed tube'
_diffrn_radiation_type CuK\a
_diffrn_radiation_wavelength 1.54178
_diffrn_reflns_av_R_equivalents 0.0450
_diffrn_reflns_av_sigmaI/netI 0.0340
_diffrn_reflns_limit_h_max 5
_diffrn_reflns_limit_h_min -6
_diffrn_reflns_limit_k_max 14
_diffrn_reflns_limit_k_min -15
_diffrn_reflns_limit_l_max 27
_diffrn_reflns_limit_l_min -30
_diffrn_reflns_number 12795
_diffrn_reflns_theta_full 68.07
_diffrn_reflns_theta_max 68.07
_diffrn_reflns_theta_min 3.85
_exptl_absorpt_coefficient_mu 0.668
_exptl_absorpt_correction_T_max 0.9362
_exptl_absorpt_correction_T_min 0.7098
_exptl_absorpt_correction_type multi-scan
_exptl_absorpt_process_details 'SADABS (Bruker, 2010)'
_exptl_crystal_colour colorless
_exptl_crystal_density_diffrn 1.299
_exptl_crystal_density_method 'not measured'
_exptl_crystal_description 'transparent needle'
_exptl_crystal_F_000 720
_exptl_crystal_size_max 0.55
_exptl_crystal_size_mid 0.16
_exptl_crystal_size_min 0.10
_refine_diff_density_max 0.197
_refine_diff_density_min -0.191
_refine_diff_density_rms 0.035
_refine_ls_abs_structure_details 'Flack H D (1983), Acta Cryst. A39, 876-881'
_refine_ls_abs_structure_Flack 0.11(18)
_refine_ls_extinction_method none
_refine_ls_goodness_of_fit_ref 1.041
_refine_ls_hydrogen_treatment constr
_refine_ls_matrix_type full
_refine_ls_number_parameters 236
_refine_ls_number_reflns 3090
_refine_ls_number_restraints 0
_refine_ls_restrained_S_all 1.041
_refine_ls_R_factor_all 0.0398
_refine_ls_R_factor_gt 0.0333
_refine_ls_shift/su_max 0.001
_refine_ls_shift/su_mean 0.000
_refine_ls_structure_factor_coef Fsqd
_refine_ls_weighting_details 'calc w=1/[\s^2^(Fo^2^)+(0.0419P)^2^+0.2041P] where P=(Fo^2^+2Fc^2^)/3'
_refine_ls_weighting_scheme calc
_refine_ls_wR_factor_gt 0.0767
_refine_ls_wR_factor_ref 0.0799
_reflns_number_gt 2770
_reflns_number_total 3090
_reflns_threshold_expression >2sigma(I)
_cod_data_source_file c2ob25580d.txt
_cod_data_source_block demb21
_cod_depositor_comments
;
The following automatic conversions were performed:

'_symmetry_cell_setting' value 'Orthorhombic' changed to
'orthorhombic' according to
/home/saulius/struct/CIF-dictionaries/cif_core.dic dictionary named
'cif_core.dic' version 2.4.1 from 2010-06-29.

Automatic conversion script
Id: cif_fix_values 1715 2011-07-08 13:25:40Z adriana 
;
_cod_database_code 7152400

loop_
_symmetry_equiv_pos_as_xyz
'x, y, z'
'-x+1/2, -y, z+1/2'
'x+1/2, -y+1/2, -z'
'-x, y+1/2, -z+1/2'

loop_
_atom_site_label
_atom_site_type_symbol
_atom_site_fract_x
_atom_site_fract_y
_atom_site_fract_z
_atom_site_U_iso_or_equiv
_atom_site_adp_type
_atom_site_occupancy
_atom_site_symmetry_multiplicity
_atom_site_calc_flag
_atom_site_refinement_flags
F1 F 0.7026(2) 0.88436(7) 0.94584(4) 0.0293(2) Uani 1 1 d .
N1 N 0.9646(3) 0.97241(11) 0.86538(5) 0.0225(3) Uani 1 1 d .
N2 N 0.7733(3) 0.97142(11) 0.82988(5) 0.0234(3) Uani 1 1 d .
C3 C 0.7377(3) 1.07133(13) 0.81774(6) 0.0223(4) Uani 1 1 d .
C4 C 0.9051(3) 1.13562(14) 0.84578(6) 0.0241(4) Uani 1 1 d .
H4 H 0.9174 1.2093 0.8439 0.029 Uiso 1 1 calc R
C5 C 1.0471(3) 1.07030(14) 0.87637(6) 0.0227(4) Uani 1 1 d .
C6 C 1.0448(3) 0.87583(13) 0.88772(6) 0.0211(4) Uani 1 1 d .
C7 C 0.9046(3) 0.83195(14) 0.92745(6) 0.0226(4) Uani 1 1 d .
C8 C 0.9656(4) 0.73637(14) 0.94872(7) 0.0258(4) Uani 1 1 d .
H8 H 0.8651 0.7066 0.9755 0.031 Uiso 1 1 calc R
C9 C 1.1766(4) 0.68513(14) 0.93008(6) 0.0261(4) Uani 1 1 d .
H9 H 1.2215 0.6194 0.9442 0.031 Uiso 1 1 calc R
C10 C 1.3231(4) 0.72866(14) 0.89109(7) 0.0266(4) Uani 1 1 d .
H10 H 1.4686 0.6932 0.8788 0.032 Uiso 1 1 calc R
C11 C 1.2562(3) 0.82446(14) 0.87002(6) 0.0249(4) Uani 1 1 d .
H11 H 1.3565 0.8546 0.8434 0.030 Uiso 1 1 calc R
C12 C 0.5402(3) 1.10015(13) 0.78025(6) 0.0238(4) Uani 1 1 d .
C13 C 0.3860(3) 1.02429(15) 0.75810(6) 0.0278(4) Uani 1 1 d .
H13 H 0.4139 0.9531 0.7662 0.033 Uiso 1 1 calc R
C14 C 0.1932(4) 1.05106(15) 0.72449(7) 0.0331(4) Uani 1 1 d .
H14 H 0.0892 0.9983 0.7100 0.040 Uiso 1 1 calc R
C15 C 0.1508(4) 1.15448(16) 0.71187(7) 0.0358(5) Uani 1 1 d .
H15 H 0.0181 1.1728 0.6888 0.043 Uiso 1 1 calc R
C16 C 0.3025(4) 1.23041(16) 0.73301(8) 0.0361(5) Uani 1 1 d .
H16 H 0.2744 1.3014 0.7244 0.043 Uiso 1 1 calc R
C17 C 0.4973(4) 1.20365(15) 0.76697(7) 0.0302(4) Uani 1 1 d .
H17 H 0.6016 1.2566 0.7812 0.036 Uiso 1 1 calc R
C18 C 1.2421(3) 1.09029(13) 0.91700(6) 0.0249(4) Uani 1 1 d .
H18A H 1.3174 1.1598 0.9110 0.030 Uiso 1 1 calc R
H18B H 1.3780 1.0379 0.9136 0.030 Uiso 1 1 calc R
C19 C 1.1359(3) 1.08598(13) 0.97179(6) 0.0235(4) Uani 1 1 d .
C20 C 0.9171(3) 1.13998(13) 0.98514(7) 0.0244(4) Uani 1 1 d .
H20 H 0.8301 1.1788 0.9593 0.029 Uiso 1 1 calc R
C21 C 0.8251(3) 1.13788(13) 1.03549(6) 0.0253(4) Uani 1 1 d .
H21 H 0.6768 1.1760 1.0437 0.030 Uiso 1 1 calc R
C22 C 0.9451(4) 1.08101(15) 1.07443(6) 0.0268(4) Uani 1 1 d .
C23 C 1.1611(4) 1.02651(15) 1.06090(7) 0.0279(4) Uani 1 1 d .
H23 H 1.2468 0.9870 1.0866 0.033 Uiso 1 1 calc R
C24 C 1.2544(3) 1.02861(14) 1.01051(6) 0.0262(4) Uani 1 1 d .
H24 H 1.4021 0.9901 1.0023 0.031 Uiso 1 1 calc R
C25 C 0.8375(4) 1.07835(17) 1.12874(7) 0.0372(5) Uani 1 1 d .
H25A H 0.6853 1.1215 1.1302 0.056 Uiso 0.50 1 calc PR
H25B H 0.9627 1.1053 1.1534 0.056 Uiso 0.50 1 calc PR
H25C H 0.7946 1.0065 1.1380 0.056 Uiso 0.50 1 calc PR
H25D H 0.9431 1.0340 1.1508 0.056 Uiso 0.50 1 calc PR
H25E H 0.6657 1.0503 1.1277 0.056 Uiso 0.50 1 calc PR
H25F H 0.8338 1.1490 1.1430 0.056 Uiso 0.50 1 calc PR

loop_
_atom_site_aniso_label
_atom_site_aniso_U_11
_atom_site_aniso_U_22
_atom_site_aniso_U_33
_atom_site_aniso_U_23
_atom_site_aniso_U_13
_atom_site_aniso_U_12
F1 0.0299(6) 0.0271(6) 0.0308(5) 0.0031(4) 0.0069(5) 0.0065(4)
N1 0.0242(7) 0.0215(8) 0.0219(7) 0.0011(6) -0.0016(6) -0.0019(6)
N2 0.0247(7) 0.0246(8) 0.0210(7) 0.0023(6) -0.0021(6) 0.0009(7)
C3 0.0256(9) 0.0223(9) 0.0189(8) 0.0019(6) 0.0049(7) 0.0026(8)
C4 0.0266(9) 0.0209(9) 0.0249(9) 0.0006(7) 0.0041(8) 0.0011(8)
C5 0.0244(8) 0.0225(9) 0.0213(8) -0.0026(6) 0.0049(8) -0.0025(8)
C6 0.0244(9) 0.0177(9) 0.0213(8) -0.0012(6) -0.0046(7) -0.0023(7)
C7 0.0204(8) 0.0245(9) 0.0230(8) -0.0034(7) -0.0008(7) 0.0024(7)
C8 0.0296(9) 0.0242(9) 0.0237(9) 0.0034(7) 0.0011(8) -0.0003(8)
C9 0.0297(9) 0.0228(9) 0.0258(9) 0.0017(7) -0.0041(8) 0.0000(8)
C10 0.0241(9) 0.0266(9) 0.0292(9) -0.0027(7) -0.0011(8) 0.0019(8)
C11 0.0224(9) 0.0285(10) 0.0239(8) 0.0015(7) -0.0004(8) -0.0038(8)
C12 0.0240(9) 0.0284(10) 0.0189(8) 0.0037(7) 0.0058(8) 0.0032(8)
C13 0.0315(9) 0.0303(10) 0.0216(9) 0.0008(7) -0.0002(8) 0.0042(8)
C14 0.0309(10) 0.0432(12) 0.0251(9) -0.0006(7) -0.0010(9) 0.0038(9)
C15 0.0297(10) 0.0526(13) 0.0249(9) 0.0109(8) 0.0011(9) 0.0093(10)
C16 0.0302(10) 0.0389(11) 0.0394(11) 0.0162(9) 0.0067(9) 0.0080(9)
C17 0.0276(10) 0.0288(11) 0.0341(10) 0.0069(7) 0.0052(9) 0.0015(8)
C18 0.0237(9) 0.0214(9) 0.0295(9) -0.0017(7) 0.0003(8) -0.0019(7)
C19 0.0244(9) 0.0181(9) 0.0278(9) -0.0013(7) -0.0020(8) -0.0057(8)
C20 0.0244(9) 0.0211(9) 0.0277(9) 0.0007(7) -0.0044(8) -0.0023(8)
C21 0.0232(9) 0.0219(9) 0.0307(9) -0.0041(7) 0.0018(8) -0.0004(7)
C22 0.0298(9) 0.0249(9) 0.0256(9) -0.0036(7) -0.0014(8) -0.0042(8)
C23 0.0278(9) 0.0291(10) 0.0268(9) 0.0014(7) -0.0062(8) -0.0014(8)
C24 0.0229(9) 0.0224(9) 0.0332(9) -0.0029(7) -0.0022(8) 0.0003(8)
C25 0.0424(12) 0.0411(12) 0.0282(9) -0.0026(8) -0.0002(10) 0.0014(10)

loop_
_atom_type_symbol
_atom_type_description
_atom_type_scat_dispersion_real
_atom_type_scat_dispersion_imag
_atom_type_scat_source
C C 0.0181 0.0091 'International Tables Vol C Tables 4.2.6.8 and 6.1.1.4'
H H 0.0000 0.0000 'International Tables Vol C Tables 4.2.6.8 and 6.1.1.4'
N N 0.0311 0.0180 'International Tables Vol C Tables 4.2.6.8 and 6.1.1.4'
F F 0.0727 0.0534 'International Tables Vol C Tables 4.2.6.8 and 6.1.1.4'

loop_
_geom_angle_atom_site_label_1
_geom_angle_atom_site_label_2
_geom_angle_atom_site_label_3
_geom_angle
C5 N1 N2 112.73(14)
C5 N1 C6 128.46(14)
N2 N1 C6 118.74(13)
C3 N2 N1 104.64(13)
N2 C3 C4 110.77(15)
N2 C3 C12 119.76(15)
C4 C3 C12 129.46(15)
C5 C4 C3 106.22(15)
C5 C4 H4 126.9
C3 C4 H4 126.9
N1 C5 C4 105.64(15)
N1 C5 C18 121.81(15)
C4 C5 C18 132.44(16)
C11 C6 C7 119.03(16)
C11 C6 N1 121.63(15)
C7 C6 N1 119.33(15)
F1 C7 C8 119.35(15)
F1 C7 C6 118.75(15)
C8 C7 C6 121.90(16)
C7 C8 C9 118.35(17)
C7 C8 H8 120.8
C9 C8 H8 120.8
C8 C9 C10 120.76(17)
C8 C9 H9 119.6
C10 C9 H9 119.6
C9 C10 C11 119.73(17)
C9 C10 H10 120.1
C11 C10 H10 120.1
C6 C11 C10 120.19(16)
C6 C11 H11 119.9
C10 C11 H11 119.9
C17 C12 C13 118.19(17)
C17 C12 C3 121.18(16)
C13 C12 C3 120.60(15)
C14 C13 C12 121.00(18)
C14 C13 H13 119.5
C12 C13 H13 119.5
C13 C14 C15 120.32(19)
C13 C14 H14 119.8
C15 C14 H14 119.8
C16 C15 C14 119.51(18)
C16 C15 H15 120.2
C14 C15 H15 120.2
C15 C16 C17 120.32(18)
C15 C16 H16 119.8
C17 C16 H16 119.8
C12 C17 C16 120.65(18)
C12 C17 H17 119.7
C16 C17 H17 119.7
C5 C18 C19 112.73(15)
C5 C18 H18A 109.0
C19 C18 H18A 109.0
C5 C18 H18B 109.0
C19 C18 H18B 109.0
H18A C18 H18B 107.8
C24 C19 C20 117.66(16)
C24 C19 C18 121.10(16)
C20 C19 C18 121.24(16)
C21 C20 C19 120.92(17)
C21 C20 H20 119.5
C19 C20 H20 119.5
C20 C21 C22 121.43(17)
C20 C21 H21 119.3
C22 C21 H21 119.3
C23 C22 C21 117.50(16)
C23 C22 C25 122.21(17)
C21 C22 C25 120.28(17)
C24 C23 C22 121.28(17)
C24 C23 H23 119.4
C22 C23 H23 119.4
C23 C24 C19 121.21(17)
C23 C24 H24 119.4
C19 C24 H24 119.4
C22 C25 H25A 109.5
C22 C25 H25B 109.5
H25A C25 H25B 109.5
C22 C25 H25C 109.5
H25A C25 H25C 109.5
H25B C25 H25C 109.5
C22 C25 H25D 109.5
H25A C25 H25D 141.1
H25B C25 H25D 56.3
H25C C25 H25D 56.3
C22 C25 H25E 109.5
H25A C25 H25E 56.3
H25B C25 H25E 141.1
H25C C25 H25E 56.3
H25D C25 H25E 109.5
C22 C25 H25F 109.5
H25A C25 H25F 56.3
H25B C25 H25F 56.3
H25C C25 H25F 141.1
H25D C25 H25F 109.5
H25E C25 H25F 109.5

loop_
_geom_bond_atom_site_label_1
_geom_bond_atom_site_label_2
_geom_bond_distance
F1 C7 1.351(2)
N1 C5 1.362(2)
N1 N2 1.364(2)
N1 C6 1.432(2)
N2 C3 1.335(2)
C3 C4 1.411(2)
C3 C12 1.470(2)
C4 C5 1.374(3)
C4 H4 0.9500
C5 C18 1.492(2)
C6 C11 1.378(2)
C6 C7 1.383(2)
C7 C8 1.383(2)
C8 C9 1.383(3)
C8 H8 0.9500
C9 C10 1.386(3)
C9 H9 0.9500
C10 C11 1.391(2)
C10 H10 0.9500
C11 H11 0.9500
C12 C17 1.392(3)
C12 C13 1.394(3)
C13 C14 1.382(3)
C13 H13 0.9500
C14 C15 1.386(3)
C14 H14 0.9500
C15 C16 1.376(3)
C15 H15 0.9500
C16 C17 1.395(3)
C16 H16 0.9500
C17 H17 0.9500
C18 C19 1.518(2)
C18 H18A 0.9900
C18 H18B 0.9900
C19 C24 1.389(2)
C19 C20 1.394(3)
C20 C21 1.383(2)
C20 H20 0.9500
C21 C22 1.393(2)
C21 H21 0.9500
C22 C23 1.387(3)
C22 C25 1.508(3)
C23 C24 1.387(2)
C23 H23 0.9500
C24 H24 0.9500
C25 H25A 0.9800
C25 H25B 0.9800
C25 H25C 0.9800
C25 H25D 0.9800
C25 H25E 0.9800
C25 H25F 0.9800

loop_
_geom_torsion_atom_site_label_1
_geom_torsion_atom_site_label_2
_geom_torsion_atom_site_label_3
_geom_torsion_atom_site_label_4
_geom_torsion
C5 N1 N2 C3 0.90(18)
C6 N1 N2 C3 178.17(14)
N1 N2 C3 C4 -0.36(18)
N1 N2 C3 C12 -179.31(14)
N2 C3 C4 C5 -0.3(2)
C12 C3 C4 C5 178.56(16)
N2 N1 C5 C4 -1.06(18)
C6 N1 C5 C4 -178.01(16)
N2 N1 C5 C18 175.45(14)
C6 N1 C5 C18 -1.5(3)
C3 C4 C5 N1 0.77(18)
C3 C4 C5 C18 -175.21(17)
C5 N1 C6 C11 -83.4(2)
N2 N1 C6 C11 99.80(19)
C5 N1 C6 C7 97.7(2)
N2 N1 C6 C7 -79.09(19)
C11 C6 C7 F1 177.78(14)
N1 C6 C7 F1 -3.3(2)
C11 C6 C7 C8 -2.2(3)
N1 C6 C7 C8 176.68(16)
F1 C7 C8 C9 -178.60(15)
C6 C7 C8 C9 1.4(3)
C7 C8 C9 C10 0.1(3)
C8 C9 C10 C11 -0.7(3)
C7 C6 C11 C10 1.6(2)
N1 C6 C11 C10 -177.32(15)
C9 C10 C11 C6 -0.2(3)
N2 C3 C12 C17 179.65(17)
C4 C3 C12 C17 0.9(3)
N2 C3 C12 C13 1.4(2)
C4 C3 C12 C13 -177.30(17)
C17 C12 C13 C14 -1.0(3)
C3 C12 C13 C14 177.30(15)
C12 C13 C14 C15 0.5(3)
C13 C14 C15 C16 0.1(3)
C14 C15 C16 C17 -0.1(3)
C13 C12 C17 C16 1.0(3)
C3 C12 C17 C16 -177.30(17)
C15 C16 C17 C12 -0.4(3)
N1 C5 C18 C19 -77.9(2)
C4 C5 C18 C19 97.5(2)
C5 C18 C19 C24 131.59(17)
C5 C18 C19 C20 -48.9(2)
C24 C19 C20 C21 1.3(3)
C18 C19 C20 C21 -178.30(16)
C19 C20 C21 C22 -0.8(3)
C20 C21 C22 C23 0.1(3)
C20 C21 C22 C25 -178.74(17)
C21 C22 C23 C24 0.1(3)
C25 C22 C23 C24 178.88(18)
C22 C23 C24 C19 0.5(3)
C20 C19 C24 C23 -1.1(3)
C18 C19 C24 C23 178.47(16)
